data_8100370
loop_
_publ_author_name
'Zhu, Hai-Liang'
'Pan, Yong-Jun'
'Wang, Xian-Jiang'
'Wang, Da-Qi'

_publ_section_title
;
Crystal structure of 1,2-ethylenediaminesilver(I) bis(4-nitrobenzoato)
silver(I), C~16~H~16~Ag~2~N~4~O~8~
;
_journal_issue 3
_journal_name_full 'Zeitschrift f\"ur Kristallographie - New Crystal Structures'
_journal_page_first 301
_journal_page_last 302
_journal_volume 218
_journal_year 2003
_chemical_formula_structural 'C16 H16 Ag2 N4 O8'
_chemical_formula_sum 'C16 H16 Ag2 N4 O8'
_chemical_formula_weight 608.07
_space_group_IT_number 2
_symmetry_cell_setting triclinic
_symmetry_space_group_name_Hall '-P 1'
_symmetry_space_group_name_H-M 'P -1'
_cell_angle_alpha 82.638(7)
_cell_angle_beta 83.169(6)
_cell_angle_gamma 67.880(6)
_cell_formula_units_Z 2
_cell_length_a 6.346(3)
_cell_length_b 7.022(3)
_cell_length_c 23.044(11)
_cell_measurement_temperature 298(2)
_cell_volume 940.5(8)
_diffrn_ambient_temperature 298(2)
_exptl_crystal_density_diffrn 2.147
_cod_depositor_comments
;
The following automatic conversions were performed:
'_symmetry_cell_setting' value 'Triclinic' changed to 'triclinic'
according to '/home/saulius/struct/CIF-dictionaries/cif_core.dic'
dictionary named 'cif_core.dic' version 2.4.1 from 2010-06-29.

Automatic conversion script
Id: cif_fix_enum 1527 2010-12-29 10:47:43Z saulius 
;
_cod_database_code 8100370

loop_
_symmetry_equiv_pos_as_xyz
'x, y, z'
'-x, -y, -z'

loop_
_atom_site_label
_atom_site_type_symbol
_atom_site_fract_x
_atom_site_fract_y
_atom_site_fract_z
_atom_site_U_iso_or_equiv
_atom_site_adp_type
_atom_site_occupancy
_atom_site_symmetry_multiplicity
_atom_site_Wyckoff_symbol
_atom_site_calc_flag
_atom_site_refinement_flags
_atom_site_disorder_assembly
_atom_site_disorder_group
Ag1 Ag 0.15091(4) 0.96519(5) 0.263720(13) 0.04223(10) Uani 1 2 i d . . .
Ag2 Ag 0.21981(5) 0.52819(5) 0.214269(13) 0.05194(11) Uani 1 2 i d . . .
N1 N -0.1364(7) 0.2093(5) 0.56917(15) 0.0499(9) Uani 1 2 i d . . .
N2 N 0.8848(6) 0.8368(5) -0.10155(15) 0.0502(8) Uani 1 2 i d . . .
N3 N -0.1950(5) 1.1451(5) 0.24784(17) 0.0386(7) Uani 1 2 i d . . .
N4 N 0.4944(5) 0.7780(5) 0.28042(17) 0.0374(7) Uani 1 2 i d . . .
O1 O 0.0781(4) 0.4177(4) 0.29459(11) 0.0490(7) Uani 1 2 i d . . .
O2 O 0.4030(5) 0.3928(4) 0.32894(12) 0.0508(7) Uani 1 2 i d . . .
O3 O -0.3409(6) 0.2478(5) 0.57812(14) 0.0724(9) Uani 1 2 i d . . .
O4 O -0.0027(6) 0.1416(6) 0.60706(14) 0.0771(10) Uani 1 2 i d . . .
O5 O 0.3623(5) 0.6256(5) 0.13493(12) 0.0623(8) Uani 1 2 i d . . .
O6 O 0.6924(5) 0.5761(4) 0.17150(12) 0.0560(7) Uani 1 2 i d . . .
O7 O 0.7730(6) 0.8445(6) -0.14233(14) 0.0810(10) Uani 1 2 i d . . .
O8 O 1.0633(6) 0.8678(6) -0.10889(14) 0.0727(9) Uani 1 2 i d . . .
C1 C 0.2113(6) 0.3836(5) 0.33546(16) 0.0392(8) Uani 1 2 i d . . .
C2 C 0.1185(6) 0.3291(5) 0.39590(15) 0.0338(8) Uani 1 2 i d . . .
C3 C 0.2640(7) 0.2493(6) 0.44051(18) 0.0432(9) Uani 1 2 i d . . .
C4 C 0.1826(7) 0.2095(6) 0.49726(18) 0.0439(9) Uani 1 2 i d . . .
C5 C -0.0457(6) 0.2511(5) 0.50844(16) 0.0392(9) Uani 1 2 i d . . .
C6 C -0.1953(7) 0.3261(6) 0.46555(17) 0.0417(9) Uani 1 2 i d . . .
C7 C -0.1119(6) 0.3655(6) 0.40877(17) 0.0412(9) Uani 1 2 i d . . .
C8 C 0.5663(7) 0.6237(6) 0.13094(17) 0.0435(9) Uani 1 2 i d . . .
C9 C 0.6492(6) 0.6852(5) 0.07048(15) 0.0358(8) Uani 1 2 i d . . .
C10 C 0.5272(6) 0.7032(6) 0.02292(17) 0.0416(9) Uani 1 2 i d . . .
C11 C 0.5988(7) 0.7537(6) -0.03312(18) 0.0424(9) Uani 1 2 i d . . .
C12 C 0.8006(6) 0.7879(5) -0.04193(15) 0.0366(8) Uani 1 2 i d . . .
C13 C 0.9264(6) 0.7747(6) 0.00424(17) 0.0414(9) Uani 1 2 i d . . .
C14 C 0.8526(7) 0.7219(6) 0.06032(18) 0.0445(9) Uani 1 2 i d . . .
C15 C -0.3395(6) 1.0318(6) 0.23734(17) 0.0368(8) Uani 1 2 i d . . .
C16 C 0.6444(6) 0.8855(6) 0.29069(16) 0.0341(8) Uani 1 2 i d . . .
H1 H 0.397(7) 0.238(6) 0.4298(19) 0.057(13) Uiso 1 2 i d . . .
H2 H 0.281(7) 0.166(6) 0.528(2) 0.064(13) Uiso 1 2 i d . . .
H3 H -0.365(7) 0.367(6) 0.4742(18) 0.060(12) Uiso 1 2 i d . . .
H4 H -0.210(6) 0.417(5) 0.3775(17) 0.044(10) Uiso 1 2 i d . . .
H5 H 0.400(6) 0.673(6) 0.0305(16) 0.043(10) Uiso 1 2 i d . . .
H6 H 0.525(7) 0.753(6) -0.0629(18) 0.049(11) Uiso 1 2 i d . . .
H7 H 1.054(6) 0.794(6) -0.0040(17) 0.049(11) Uiso 1 2 i d . . .
H8 H 0.928(7) 0.716(6) 0.092(2) 0.060(13) Uiso 1 2 i d . . .
H9 H -0.261(7) 1.223(6) 0.2750(19) 0.055(13) Uiso 1 2 i d . . .
H10 H -0.199(7) 1.223(6) 0.2174(19) 0.049(12) Uiso 1 2 i d . . .
H11 H 0.483(7) 0.708(6) 0.3097(19) 0.052(13) Uiso 1 2 i d . . .
H12 H 0.574(8) 0.695(7) 0.251(2) 0.081(16) Uiso 1 2 i d . . .
H13 H -0.497(6) 1.140(6) 0.2275(16) 0.044(10) Uiso 1 2 i d . . .
H14 H -0.270(6) 0.954(6) 0.2043(17) 0.046(11) Uiso 1 2 i d . . .
H15 H 0.602(6) 0.971(6) 0.3254(17) 0.048(11) Uiso 1 2 i d . . .
H16 H 0.797(6) 0.791(5) 0.2993(15) 0.037(9) Uiso 1 2 i d . . .

loop_
_atom_site_aniso_label
_atom_site_aniso_U_11
_atom_site_aniso_U_22
_atom_site_aniso_U_33
_atom_site_aniso_U_23
_atom_site_aniso_U_13
_atom_site_aniso_U_12
Ag1 0.03068(15) 0.05150(19) 0.04843(19) -0.00108(13) -0.00433(12) -0.02024(13)
Ag2 0.0579(2) 0.0573(2) 0.03790(18) 0.00084(14) 0.00589(14) -0.02259(17)
N1 0.075(3) 0.046(2) 0.0351(19) -0.0067(15) 0.0055(18) -0.0318(19)
N2 0.055(2) 0.056(2) 0.041(2) -0.0004(16) 0.0048(17) -0.0258(18)
N3 0.0345(17) 0.0385(19) 0.045(2) 0.0006(17) -0.0007(15) -0.0186(15)
N4 0.0351(16) 0.0394(18) 0.042(2) 0.0007(16) -0.0016(14) -0.0200(15)
O1 0.0505(16) 0.0594(18) 0.0367(15) 0.0018(13) -0.0027(12) -0.0218(14)
O2 0.0484(16) 0.0566(18) 0.0525(18) -0.0043(14) 0.0084(13) -0.0289(14)
O3 0.079(2) 0.087(3) 0.052(2) -0.0058(17) 0.0179(17) -0.039(2)
O4 0.102(3) 0.098(3) 0.0358(18) 0.0106(17) -0.0119(18) -0.045(2)
O5 0.0656(19) 0.089(2) 0.0398(17) 0.0075(15) 0.0004(14) -0.0420(18)
O6 0.0680(19) 0.0585(18) 0.0357(16) 0.0022(13) -0.0089(14) -0.0175(16)
O7 0.096(3) 0.123(3) 0.0408(19) 0.0087(18) -0.0072(18) -0.063(2)
O8 0.071(2) 0.099(3) 0.062(2) -0.0054(18) 0.0153(17) -0.053(2)
C1 0.047(2) 0.0281(19) 0.041(2) -0.0052(15) 0.0026(17) -0.0129(17)
C2 0.0380(18) 0.0300(18) 0.036(2) -0.0030(15) -0.0011(15) -0.0157(16)
C3 0.035(2) 0.047(2) 0.051(2) -0.0017(18) -0.0076(18) -0.0191(19)
C4 0.051(2) 0.044(2) 0.042(2) 0.0000(17) -0.0132(19) -0.0207(19)
C5 0.055(2) 0.035(2) 0.033(2) -0.0056(15) 0.0013(17) -0.0228(18)
C6 0.040(2) 0.048(2) 0.040(2) -0.0043(17) 0.0008(17) -0.0207(19)
C7 0.038(2) 0.050(2) 0.037(2) -0.0025(17) -0.0075(16) -0.0163(18)
C8 0.056(2) 0.033(2) 0.038(2) -0.0043(16) 0.0006(18) -0.0128(18)
C9 0.0383(19) 0.0303(19) 0.037(2) -0.0051(15) -0.0003(15) -0.0103(16)
C10 0.036(2) 0.050(2) 0.044(2) -0.0010(18) -0.0063(17) -0.0226(19)
C11 0.045(2) 0.049(2) 0.036(2) -0.0007(17) -0.0106(17) -0.0188(19)
C12 0.0402(19) 0.0351(19) 0.0349(19) -0.0013(15) 0.0017(15) -0.0162(16)
C13 0.0332(19) 0.046(2) 0.048(2) 0.0022(18) -0.0077(17) -0.0184(18)
C14 0.044(2) 0.050(2) 0.041(2) 0.0015(18) -0.0149(18) -0.0168(19)
C15 0.0290(18) 0.045(2) 0.039(2) -0.0016(17) -0.0047(15) -0.0174(17)
C16 0.0317(19) 0.038(2) 0.036(2) 0.0012(16) -0.0054(15) -0.0173(17)

loop_
_geom_bond_atom_site_label_1
_geom_bond_atom_site_label_2
_geom_bond_distance
_geom_bond_site_symmetry_2
_geom_bond_publ_flag
Ag1 N3 2.129(3) . ?
Ag1 N4 2.130(3) . ?
Ag1 Ag2 3.2669(15) . ?
Ag2 O5 2.093(3) . ?
Ag2 O1 2.144(3) . ?
N1 O4 1.214(5) . ?
N1 O3 1.219(4) . ?
N1 C5 1.485(5) . ?
N2 O8 1.220(4) . ?
N2 O7 1.227(4) . ?
N2 C12 1.461(5) . ?
N3 C15 1.478(4) . ?
N4 C16 1.474(4) . ?
O1 C1 1.280(5) . ?
O2 C1 1.232(4) . ?
O5 C8 1.281(5) . ?
O6 C8 1.234(5) . ?
C1 C2 1.507(5) . ?
C2 C3 1.383(5) . ?
C2 C7 1.388(5) . ?
C3 C4 1.382(6) . ?
C4 C5 1.365(5) . ?
C5 C6 1.367(5) . ?
C6 C7 1.386(5) . ?
C8 C9 1.499(5) . ?
C9 C10 1.382(5) . ?
C9 C14 1.396(5) . ?
C10 C11 1.366(5) . ?
C11 C12 1.377(5) . ?
C12 C13 1.378(5) . ?
C13 C14 1.375(6) . ?
C15 C16 1.517(5) 1_455 ?
C16 C15 1.517(5) 1_655 ?
